data_4314293
loop_
_publ_author_name
'Charles S. Weinert'
'Phillip E. Fanwick'
'Ian P. Rothwell'

_publ_contact_author_address
;    Department of Chemistry
     Purdue University
     560 Oval Dr.
     W. Lafayette
     IN 47907-2084
     USA
;
_publ_contact_author_email rothwell@purdue.edu
_publ_contact_author_fax 1(765)494-0239
_publ_contact_author_name 'Ian P. Rothwell'
_publ_contact_author_phone 1(765)494-7012
_publ_section_title
;
 Synthesis of Group 1 Metal 2,6-Diphenylphenoxide Complexes
 [M(OC6H3Ph2-2,6)] (M = Li, Na, K, Rb, Cs) and Structures of the
 Solvent-Free Complexes [Rb(OC6H3Ph2-2,6)]x and [Cs(OC6H3Ph2-2,6)]x:
 One-Dimensional Extended Arrays of Metal Aryloxides
;
_journal_name_full 'Inorganic Chemistry'
_journal_page_first 6089
_journal_page_last 6094
_journal_paper_doi 10.1021/ic0346580
_journal_volume 42
_journal_year 2003
_chemical_formula_moiety 'C18 H13 O1 Rb1'
_chemical_formula_sum 'C18 H13 O Rb'
_chemical_formula_weight 330.77
_chemical_name_systematic ' ?'
_space_group_IT_number 14
_symmetry_cell_setting monoclinic
_symmetry_space_group_name_Hall '-P 2ybc'
_symmetry_space_group_name_H-M 'P 1 21/c 1'
_atom_type_scat_source 'International Tables for Crystallography (Vol C)'
_cell_angle_alpha 90.00
_cell_angle_beta 96.7636(13)
_cell_angle_gamma 90.00
_cell_formula_units_Z 4
_cell_length_a 5.7681(2)
_cell_length_b 21.1759(8)
_cell_length_c 11.4656(5)
_cell_measurement_reflns_used 9828
_cell_measurement_temperature 150
_cell_measurement_theta_max 27
_cell_measurement_theta_min 1
_cell_volume 1390.72(9)
_computing_cell_refinement DENZO/SCALEPACK_(Otwinowski,_1996)
_computing_data_collection Collect_(Nonius,_1998)
_computing_data_reduction DENZO/SCALEPACK_(Otwinowski,_1996)
_computing_molecular_graphics
;
ORTEP (Johnson, 1976)
PLUTON (Spek, 1991)
;
_computing_publication_material CIF_VAX_MolEN_(Fair,_1990)
_computing_structure_refinement SHELX97_(Sheldrick,_1997)
_computing_structure_solution Direct_methods_(SIR2002,_Burla_et_al.,_2003)
_diffrn_ambient_temperature 150
_diffrn_measured_fraction_theta_full 0.9976
_diffrn_measured_fraction_theta_max 0.9976
_diffrn_measurement_device_type Nonius_KappaCCD
_diffrn_measurement_method \w
_diffrn_radiation_type MO-K\a
_diffrn_radiation_wavelength 0.71073
_diffrn_reflns_av_R_equivalents 0.089
_diffrn_reflns_limit_h_max 7
_diffrn_reflns_limit_h_min 0
_diffrn_reflns_limit_k_max 27
_diffrn_reflns_limit_k_min 0
_diffrn_reflns_limit_l_max 14
_diffrn_reflns_limit_l_min -14
_diffrn_reflns_number 9828
_diffrn_reflns_theta_full 27.5
_diffrn_reflns_theta_max 27.48
_diffrn_reflns_theta_min 1.79
_exptl_absorpt_coefficient_mu 3.455
_exptl_absorpt_correction_T_max 0.7718
_exptl_absorpt_correction_T_min 0.5830
_exptl_absorpt_correction_type multi-scan_(Otwinowski_&_Minor,_
_exptl_crystal_colour colorless
_exptl_crystal_density_diffrn 1.58
_exptl_crystal_description needle
_exptl_crystal_F_000 664
_exptl_crystal_size_max 0.30
_exptl_crystal_size_mid 0.10
_exptl_crystal_size_min 0.08
_refine_diff_density_max 0.89
_refine_diff_density_min -0.58
_refine_ls_extinction_method none
_refine_ls_goodness_of_fit_ref 1.011
_refine_ls_hydrogen_treatment H_atoms_riding
_refine_ls_matrix_type full
_refine_ls_number_parameters 181
_refine_ls_number_reflns 3169
_refine_ls_number_restraints 0
_refine_ls_R_factor_gt 0.050
_refine_ls_shift/su_max 0.000
_refine_ls_structure_factor_coef Fsqd
_refine_ls_weighting_details '1/[\s^2^(Fo^2^)+(0.0216P)^2^+0.8895P] where P=(Fo^2^+2Fc^2^)/3  '
_refine_ls_weighting_scheme calc
_refine_ls_wR_factor_ref 0.078
_reflns_number_gt 2372
_reflns_number_total 3176
_reflns_threshold_expression >2.0\s(I)
_cod_data_source_file ic0346580si20030804_041216_1.cif
_cod_data_source_block SW2290
_cod_depositor_comments
;
The following automatic conversions were performed:

'_refine_ls_weighting_scheme' value 'calc ' changed to 'calc'
according to the built-in table from CIF Core dictionary named
'cif_core.dic' version 2.4.1 from
2010-06-29.

'_geom_angle_publ_flag' value 'YES' changed to 'yes'
according to the built-in table from CIF Core dictionary named
'cif_core.dic' version 2.4.1 from 2010-06-29 (131
time).

'_geom_bond_publ_flag' value 'YES' changed to 'yes' according
to the built-in table from CIF Core dictionary named 'cif_core.dic'
version 2.4.1 from 2010-06-29 (43 times).

Automatic conversion script
Id: cif_fix_values 1646 2011-03-28 12:23:43Z adriana 
;
_cod_original_formula_sum 'C18 H13 O1 Rb1'
_cod_database_code 4314293

loop_
_symmetry_equiv_pos_as_xyz
'x, y, z'
'-x, y+1/2, -z+1/2'
'-x, -y, -z'
'x, -y+1/2, z+1/2'

loop_
_atom_site_label
_atom_site_type_symbol
_atom_site_fract_x
_atom_site_fract_y
_atom_site_fract_z
_atom_site_U_iso_or_equiv
_atom_site_adp_type
_atom_site_occupancy
_atom_site_symmetry_multiplicity
_atom_site_calc_flag
_atom_site_refinement_flags
_atom_site_disorder_assembly
_atom_site_disorder_group
Rb Rb 0.76404(6) 0.04671(2) 0.06469(3) 0.02497(14) Uani 1 1 d . . .
O(1) O 0.2802(4) 0.03762(12) 0.1171(2) 0.0204(6) Uani 1 1 d . . .
C(1) C 0.3467(6) 0.06119(18) 0.2213(3) 0.0179(9) Uani 1 1 d . . .
C(2) C 0.5117(6) 0.03055(18) 0.3057(3) 0.0199(9) Uani 1 1 d . . .
C(3) C 0.5799(7) 0.0584(2) 0.4150(4) 0.0266(10) Uani 1 1 d . . .
C(4) C 0.4888(7) 0.1148(2) 0.4484(4) 0.0278(10) Uani 1 1 d . . .
C(5) C 0.3250(7) 0.1450(2) 0.3689(4) 0.0270(10) Uani 1 1 d . . .
C(6) C 0.2557(6) 0.12051(19) 0.2578(3) 0.0205(9) Uani 1 1 d . . .
C(21) C 0.6065(6) -0.03341(19) 0.2841(3) 0.0212(9) Uani 1 1 d . . .
C(22) C 0.4630(6) -0.08102(19) 0.2300(3) 0.0204(9) Uani 1 1 d . . .
C(23) C 0.5444(7) -0.1428(2) 0.2240(4) 0.0279(10) Uani 1 1 d . . .
C(24) C 0.7704(7) -0.1580(2) 0.2726(4) 0.0330(11) Uani 1 1 d . . .
C(25) C 0.9147(7) -0.1111(2) 0.3231(4) 0.0340(12) Uani 1 1 d . . .
C(26) C 0.8355(7) -0.0503(2) 0.3282(4) 0.0287(10) Uani 1 1 d . . .
C(61) C 0.0826(6) 0.15712(18) 0.1779(3) 0.0182(9) Uani 1 1 d . . .
C(62) C -0.1223(6) 0.17910(19) 0.2197(4) 0.0244(10) Uani 1 1 d . . .
C(63) C -0.2839(7) 0.2148(2) 0.1481(4) 0.0295(11) Uani 1 1 d . . .
C(64) C -0.2481(7) 0.2285(2) 0.0353(4) 0.0348(12) Uani 1 1 d . . .
C(65) C -0.0470(7) 0.2061(2) -0.0084(4) 0.0302(11) Uani 1 1 d . . .
C(66) C 0.1168(6) 0.17072(19) 0.0622(3) 0.0209(9) Uani 1 1 d . . .
H(3) H 0.6935 0.0376 0.4683 0.032 Uiso 1 1 calc R . .
H(4) H 0.5366 0.1325 0.5235 0.033 Uiso 1 1 calc R . .
H(5) H 0.2582 0.1835 0.3912 0.032 Uiso 1 1 calc R . .
H(22) H 0.3085 -0.0711 0.1970 0.024 Uiso 1 1 calc R . .
H(23) H 0.4457 -0.1746 0.1868 0.034 Uiso 1 1 calc R . .
H(24) H 0.8246 -0.2003 0.2709 0.040 Uiso 1 1 calc R . .
H(25) H 1.0702 -0.1210 0.3546 0.041 Uiso 1 1 calc R . .
H(26) H 0.9385 -0.0187 0.3626 0.034 Uiso 1 1 calc R . .
H(62) H -0.1507 0.1694 0.2977 0.029 Uiso 1 1 calc R . .
H(63) H -0.4205 0.2298 0.1780 0.035 Uiso 1 1 calc R . .
H(64) H -0.3588 0.2531 -0.0132 0.042 Uiso 1 1 calc R . .
H(65) H -0.0222 0.2152 -0.0871 0.036 Uiso 1 1 calc R . .
H(66) H 0.2525 0.1557 0.0315 0.025 Uiso 1 1 calc R . .

loop_
_atom_site_aniso_label
_atom_site_aniso_U_11
_atom_site_aniso_U_22
_atom_site_aniso_U_33
_atom_site_aniso_U_12
_atom_site_aniso_U_13
_atom_site_aniso_U_23
Rb 0.0190(2) 0.0298(2) 0.0266(2) -0.00522(19) 0.00496(14) -0.0083(2)
O(1) 0.0190(13) 0.0244(17) 0.0169(15) 0.0014(12) -0.0016(10) 0.0001(13)
C(1) 0.0123(18) 0.024(3) 0.018(2) -0.0043(16) 0.0038(15) 0.0000(18)
C(2) 0.021(2) 0.019(2) 0.019(2) -0.0025(16) 0.0018(16) 0.0008(18)
C(3) 0.027(2) 0.028(3) 0.022(3) -0.0021(19) -0.0026(17) 0.002(2)
C(4) 0.039(2) 0.024(3) 0.020(2) -0.002(2) 0.0015(19) -0.005(2)
C(5) 0.035(2) 0.022(3) 0.024(3) 0.0024(19) 0.0049(19) -0.002(2)
C(6) 0.0185(19) 0.023(2) 0.020(2) -0.0005(17) 0.0047(16) 0.0038(19)
C(21) 0.021(2) 0.026(3) 0.017(2) -0.0002(18) 0.0049(16) 0.0053(19)
C(22) 0.022(2) 0.021(2) 0.017(2) 0.0055(18) -0.0003(16) 0.0047(18)
C(23) 0.041(3) 0.023(3) 0.019(2) 0.000(2) 0.0038(18) -0.001(2)
C(24) 0.043(3) 0.028(3) 0.031(3) 0.017(2) 0.017(2) 0.003(2)
C(25) 0.019(2) 0.039(3) 0.044(3) 0.009(2) 0.0062(19) 0.010(2)
C(26) 0.020(2) 0.030(3) 0.035(3) -0.002(2) 0.0005(17) 0.004(2)
C(61) 0.0185(19) 0.011(2) 0.024(2) -0.0021(16) -0.0009(16) -0.0042(18)
C(62) 0.023(2) 0.021(2) 0.029(3) -0.0025(18) 0.0048(17) -0.005(2)
C(63) 0.023(2) 0.025(3) 0.039(3) 0.0021(19) -0.0008(19) -0.016(2)
C(64) 0.030(2) 0.029(3) 0.042(3) 0.005(2) -0.013(2) -0.005(2)
C(65) 0.035(2) 0.024(3) 0.030(3) -0.001(2) -0.001(2) 0.006(2)
C(66) 0.0163(19) 0.019(2) 0.027(3) -0.0007(17) -0.0003(16) 0.0001(19)

loop_
_geom_angle_atom_site_label_1
_geom_angle_atom_site_label_2
_geom_angle_atom_site_label_3
_geom_angle
_geom_angle_publ_flag
O(1) Rb O(1) 96.20(7) yes
O(1) Rb O(1) 96.50(7) yes
O(1) Rb O(1) 155.46(10) yes
O(1) Rb C(61) 142.64(8) yes
O(1) Rb C(61) 119.12(8) yes
O(1) Rb C(61) 56.24(8) yes
O(1) Rb C(1) 118.96(8) yes
O(1) Rb C(1) 24.29(8) yes
O(1) Rb C(1) 134.26(9) yes
C(61) Rb C(1) 97.98(9) yes
O(1) Rb C(21) 103.87(9) yes
O(1) Rb C(21) 56.44(8) yes
O(1) Rb C(21) 100.03(8) yes
C(61) Rb C(21) 105.69(10) yes
C(1) Rb C(21) 46.76(10) yes
O(1) Rb C(2) 124.18(8) yes
O(1) Rb C(2) 45.11(8) yes
O(1) Rb C(2) 110.79(8) yes
C(61) Rb C(2) 91.45(10) yes
C(1) Rb C(2) 25.47(9) yes
C(21) Rb C(2) 26.37(9) yes
O(1) Rb C(66) 120.77(9) yes
O(1) Rb C(66) 130.73(8) yes
O(1) Rb C(66) 56.88(8) yes
C(61) Rb C(66) 24.68(9) yes
C(1) Rb C(66) 115.67(10) yes
C(21) Rb C(66) 130.24(10) yes
C(2) Rb C(66) 114.92(10) yes
O(1) Rb C(62) 161.46(9) yes
O(1) Rb C(62) 94.47(8) yes
O(1) Rb C(62) 79.50(8) yes
C(61) Rb C(62) 24.77(9) yes
C(1) Rb C(62) 74.53(9) yes
C(21) Rb C(62) 94.67(10) yes
C(2) Rb C(62) 73.68(10) yes
C(66) Rb C(62) 42.28(10) yes
O(1) Rb C(22) 54.37(8) yes
O(1) Rb C(22) 87.44(8) yes
O(1) Rb C(22) 116.99(8) yes
C(61) Rb C(22) 111.79(10) yes
C(1) Rb C(22) 107.36(9) yes
C(21) Rb C(22) 137.51(9) yes
C(2) Rb C(22) 132.10(9) yes
C(66) Rb C(22) 89.29(9) yes
C(62) Rb C(22) 111.19(10) yes
O(1) Rb C(1) 115.46(8) yes
O(1) Rb C(1) 138.80(8) yes
O(1) Rb C(1) 19.83(7) yes
C(61) Rb C(1) 43.47(9) yes
C(1) Rb C(1) 115.48(11) yes
C(21) Rb C(1) 89.32(9) yes
C(2) Rb C(1) 93.93(9) yes
C(66) Rb C(1) 53.56(9) yes
C(62) Rb C(1) 63.52(9) yes
C(22) Rb C(1) 131.99(8) yes
O(1) Rb C(26) 104.81(9) yes
O(1) Rb C(26) 79.04(8) yes
O(1) Rb C(26) 77.44(8) yes
C(61) Rb C(26) 94.20(10) yes
C(1) Rb C(26) 66.74(9) yes
C(21) Rb C(26) 22.64(8) yes
C(2) Rb C(26) 42.39(9) yes
C(66) Rb C(26) 116.36(10) yes
C(62) Rb C(26) 92.08(10) yes
C(22) Rb C(26) 154.00(10) yes
C(1) Rb C(26) 68.24(8) yes
C(1) O(1) Rb 159.3(2) yes
C(1) O(1) Rb 88.76(18) yes
Rb O(1) Rb 83.80(7) yes
C(1) O(1) Rb 109.78(19) yes
Rb O(1) Rb 83.50(7) yes
Rb O(1) Rb 155.45(10) yes
O(1) C(1) C(2) 123.0(3) yes
O(1) C(1) C(6) 121.3(3) yes
C(2) C(1) C(6) 115.8(3) yes
O(1) C(1) Rb 66.95(17) yes
C(2) C(1) Rb 81.4(2) yes
C(6) C(1) Rb 124.9(2) yes
O(1) C(1) Rb 50.38(15) yes
C(2) C(1) Rb 143.1(2) yes
C(6) C(1) Rb 82.5(2) yes
Rb C(1) Rb 115.48(11) yes
C(3) C(2) C(1) 120.6(4) yes
C(3) C(2) C(21) 117.5(3) yes
C(1) C(2) C(21) 121.8(3) yes
C(3) C(2) Rb 127.1(2) yes
C(1) C(2) Rb 73.1(2) yes
C(21) C(2) Rb 75.4(2) yes
C(4) C(3) C(2) 122.6(4) yes
C(3) C(4) C(5) 118.0(4) yes
C(4) C(5) C(6) 122.0(4) yes
C(5) C(6) C(1) 121.0(4) yes
C(5) C(6) C(61) 118.0(4) yes
C(1) C(6) C(61) 121.0(3) yes
C(5) C(6) Rb 144.8(2) yes
C(1) C(6) Rb 74.9(2) yes
C(61) C(6) Rb 56.34(19) yes
C(22) C(21) C(26) 117.2(4) yes
C(22) C(21) C(2) 121.1(3) yes
C(26) C(21) C(2) 121.3(4) yes
C(22) C(21) Rb 103.7(2) yes
C(26) C(21) Rb 94.3(2) yes
C(2) C(21) Rb 78.2(2) yes
C(23) C(22) C(21) 120.8(4) yes
C(23) C(22) Rb 103.5(3) yes
C(21) C(22) Rb 114.0(2) yes
C(24) C(23) C(22) 120.1(4) yes
C(25) C(24) C(23) 119.5(4) yes
C(26) C(25) C(24) 120.4(4) yes
C(25) C(26) C(21) 122.0(4) yes
C(25) C(26) Rb 120.1(3) yes
C(21) C(26) Rb 63.1(2) yes
C(66) C(61) C(62) 118.3(4) yes
C(66) C(61) C(6) 122.2(3) yes
C(62) C(61) C(6) 119.5(4) yes
C(66) C(61) Rb 84.4(2) yes
C(62) C(61) Rb 85.0(2) yes
C(6) C(61) Rb 100.5(2) yes
C(63) C(62) C(61) 120.7(4) yes
C(63) C(62) Rb 93.8(2) yes
C(61) C(62) Rb 70.2(2) yes
C(64) C(63) C(62) 120.6(4) yes
C(64) C(63) Rb 86.3(3) yes
C(62) C(63) Rb 64.2(2) yes
C(63) C(64) C(65) 119.4(4) yes
C(66) C(65) C(64) 120.7(4) yes
C(66) C(65) Rb 64.6(2) yes
C(64) C(65) Rb 87.1(3) yes
C(65) C(66) C(61) 120.2(4) yes
C(65) C(66) Rb 93.2(2) yes
C(61) C(66) Rb 70.9(2) yes

loop_
_geom_bond_atom_site_label_1
_geom_bond_atom_site_label_2
_geom_bond_distance
_geom_bond_publ_flag
Rb O(1) 2.734(3) yes
Rb O(1) 2.930(2) yes
Rb O(1) 2.973(2) yes
Rb C(61) 3.157(4) yes
Rb C(1) 3.183(3) yes
Rb C(21) 3.251(4) yes
Rb C(2) 3.290(4) yes
Rb C(66) 3.324(4) yes
Rb C(62) 3.343(4) yes
Rb C(22) 3.552(4) yes
Rb C(1) 3.632(3) yes
Rb C(26) 3.637(4) yes
O(1) C(1) 1.310(4) yes
O(1) Rb 2.734(3) yes
O(1) Rb 2.973(2) yes
C(1) C(2) 1.431(5) yes
C(1) C(6) 1.442(5) yes
C(1) Rb 3.632(3) yes
C(2) C(3) 1.399(5) yes
C(2) C(21) 1.492(5) yes
C(3) C(4) 1.376(6) yes
C(4) C(5) 1.389(5) yes
C(5) C(6) 1.390(5) yes
C(6) C(61) 1.490(5) yes
C(6) Rb 3.729(4) yes
C(21) C(22) 1.402(5) yes
C(21) C(26) 1.404(5) yes
C(22) C(23) 1.395(6) yes
C(22) Rb 3.552(4) yes
C(23) C(24) 1.393(6) yes
C(24) C(25) 1.378(6) yes
C(25) C(26) 1.369(6) yes
C(61) C(66) 1.395(5) yes
C(61) C(62) 1.406(5) yes
C(61) Rb 3.157(4) yes
C(62) C(63) 1.391(6) yes
C(62) Rb 3.343(4) yes
C(63) C(64) 1.365(6) yes
C(63) Rb 3.705(4) yes
C(64) C(65) 1.400(6) yes
C(65) C(66) 1.389(5) yes
C(65) Rb 3.674(4) yes
C(66) Rb 3.324(4) yes

loop_
_cod_related_entry_id
_cod_related_entry_database
_cod_related_entry_code
1 ChemSpider 30660940
